data_2205474
loop_
_publ_author_name
'Rekik, Walid'
'Na\"ili, Houcine'
'Mhiri, Tahar'
'Bataille, Thierry'

_publ_section_title
;
 Piperazinediium hexaaquazinc(II) bis(sulfate): a structural analogue
 of Tutton's salts
;
_journal_issue 4
_journal_name_full 'Acta Crystallographica Section E'
_journal_page_first m629
_journal_page_last m631
_journal_paper_doi 10.1107/S1600536805005982
_journal_volume 61
_journal_year 2005
_chemical_formula_iupac '(C4 H12 N2) [Zn (H2 O)6] (S O4)2'
_chemical_formula_moiety 'H12 O6 Zn, C4 H12 N2, 2(O4 S)'
_chemical_formula_sum 'C4 H24 N2 O14 S2 Zn'
_chemical_formula_weight 453.74
_chemical_name_common 'piperazinediium hexaaquazinc(II) bis(sulfate)'
_chemical_name_systematic
;
Piperazinediium hexaaquazinc(II) bis(sulfate)
;
_space_group_IT_number 14
_symmetry_cell_setting monoclinic
_symmetry_space_group_name_Hall '-P 2yn'
_symmetry_space_group_name_H-M 'P 1 21/n 1'
_atom_sites_solution_hydrogens geom
_atom_sites_solution_primary direct
_atom_sites_solution_secondary difmap
_audit_creation_method SHELXL-97
_cell_angle_alpha 90.00
_cell_angle_beta 114.0320(10)
_cell_angle_gamma 90.00
_cell_formula_units_Z 4
_cell_length_a 12.9562(2)
_cell_length_b 10.6502(2)
_cell_length_c 13.3251(2)
_cell_measurement_reflns_used 15427
_cell_measurement_temperature 292(2)
_cell_measurement_theta_max 34.972
_cell_measurement_theta_min 2.037
_cell_volume 1679.30(5)
_computing_cell_refinement 'SCALEPACK (Otwinowski & Minor, 1997)'
_computing_data_collection 'COLLECT (Nonius, 1998)'
_computing_data_reduction 'SCALEPACK and DENZO (Otwinowski & Minor, 1997)'
_computing_molecular_graphics 'DIAMOND (Brandenburg & Berndt, 1999)'
_computing_publication_material 'WinGX (Farrugia, 1999)'
_computing_structure_refinement 'SHELXL97 (Sheldrick, 1997)'
_computing_structure_solution 'SIR97 (Altomare et al., 1999)'
_diffrn_ambient_temperature 292(2)
_diffrn_detector_area_resol_mean 9
_diffrn_measured_fraction_theta_full 0.999
_diffrn_measured_fraction_theta_max 0.999
_diffrn_measurement_device '95mm CCD camera on \k-goniostat'
_diffrn_measurement_device_type 'Nonius KappaCCD'
_diffrn_measurement_method 'CCD rotation images, thick slices'
_diffrn_radiation_monochromator graphite
_diffrn_radiation_source 'fine-focus sealed tube'
_diffrn_radiation_type MoK\a
_diffrn_radiation_wavelength 0.71073
_diffrn_reflns_av_R_equivalents 0.0727
_diffrn_reflns_av_sigmaI/netI 0.0518
_diffrn_reflns_limit_h_max 17
_diffrn_reflns_limit_h_min -20
_diffrn_reflns_limit_k_max 17
_diffrn_reflns_limit_k_min -17
_diffrn_reflns_limit_l_max 21
_diffrn_reflns_limit_l_min -19
_diffrn_reflns_number 27290
_diffrn_reflns_theta_full 35.00
_diffrn_reflns_theta_max 35.00
_diffrn_reflns_theta_min 2.54
_exptl_absorpt_coefficient_mu 1.7810
_exptl_absorpt_correction_T_max 0.7937
_exptl_absorpt_correction_T_min 0.7081
_exptl_absorpt_correction_type analytical
_exptl_absorpt_process_details '(de Meulenaer & Tompa, 1965)'
_exptl_crystal_colour colourless
_exptl_crystal_density_diffrn 1.795
_exptl_crystal_density_method 'not measured'
_exptl_crystal_description prism
_exptl_crystal_F_000 944
_exptl_crystal_size_max 0.20
_exptl_crystal_size_mid 0.18
_exptl_crystal_size_min 0.15
_refine_diff_density_max 0.841
_refine_diff_density_min -0.823
_refine_ls_extinction_method none
_refine_ls_goodness_of_fit_ref 1.035
_refine_ls_hydrogen_treatment mixed
_refine_ls_matrix_type full
_refine_ls_number_parameters 244
_refine_ls_number_reflns 7387
_refine_ls_number_restraints 18
_refine_ls_restrained_S_all 1.035
_refine_ls_R_factor_all 0.0699
_refine_ls_R_factor_gt 0.0441
_refine_ls_shift/su_max 0.001
_refine_ls_shift/su_mean 0.000
_refine_ls_structure_factor_coef Fsqd
_refine_ls_weighting_details 'calc w = 1/[\s^2^(Fo^2^)+(0.0621P)^2^+0.263P] where P = (Fo^2^+2Fc^2^)/3'
_refine_ls_weighting_scheme calc
_refine_ls_wR_factor_gt 0.1105
_refine_ls_wR_factor_ref 0.1261
_reflns_number_gt 5221
_reflns_number_total 7387
_reflns_threshold_expression I>2\s(I)
_cod_data_source_file dn6201.cif
_cod_data_source_block I
_cod_original_sg_symbol_Hall -P_2yn
_cod_original_sg_symbol_H-M 'P 21/n'
_cod_database_code 2205474
_cod_database_fobs_code 2205474

loop_
_symmetry_equiv_pos_as_xyz
'x, y, z'
'-x+1/2, y+1/2, -z+1/2'
'-x, -y, -z'
'x-1/2, -y-1/2, z-1/2'

loop_
_atom_site_label
_atom_site_fract_x
_atom_site_fract_y
_atom_site_fract_z
_atom_site_U_iso_or_equiv
_atom_site_adp_type
_atom_site_calc_flag
_atom_site_refinement_flags
_atom_site_occupancy
_atom_site_type_symbol
Zn 0.495570(17) 0.506100(17) 0.241814(16) 0.03122(7) Uani d . 1 Zn
S1 0.79318(4) 0.37112(4) 0.13085(3) 0.02819(9) Uani d . 1 S
S2 0.24946(4) 0.64659(4) 0.39741(3) 0.02938(9) Uani d . 1 S
O1 0.72107(17) 0.48116(15) 0.09485(14) 0.0533(4) Uani d . 1 O
O2 0.91309(12) 0.40992(16) 0.17905(11) 0.0509(4) Uani d . 1 O
O3 0.77691(13) 0.28903(13) 0.03696(11) 0.0429(3) Uani d . 1 O
O4 0.76991(14) 0.30429(14) 0.21558(13) 0.0475(4) Uani d . 1 O
O5 0.25276(19) 0.51183(13) 0.38332(19) 0.0623(6) Uani d . 1 O
O6 0.25092(13) 0.71410(13) 0.30188(11) 0.0413(3) Uani d . 1 O
O7 0.34830(16) 0.6868(2) 0.49369(13) 0.0734(6) Uani d . 1 O
O8 0.14674(14) 0.67782(13) 0.41288(15) 0.0497(4) Uani d . 1 O
O11 0.42748(14) 0.41605(13) 0.09260(12) 0.0459(4) Uani d D 1 O
H11 0.383(2) 0.458(2) 0.0404(19) 0.055 Uiso d D 1 H
H12 0.406(2) 0.3433(16) 0.093(2) 0.055 Uiso d D 1 H
O12 0.60563(14) 0.35058(16) 0.29210(13) 0.0500(4) Uani d D 1 O
H21 0.635(2) 0.335(3) 0.3628(14) 0.060 Uiso d D 1 H
H22 0.658(2) 0.340(3) 0.270(2) 0.060 Uiso d D 1 H
O13 0.56650(13) 0.58934(13) 0.40060(11) 0.0411(3) Uani d D 1 O
H31 0.594(2) 0.5319(18) 0.4524(18) 0.049 Uiso d D 1 H
H32 0.6200(18) 0.6457(18) 0.422(2) 0.049 Uiso d D 1 H
O14 0.59735(14) 0.60520(14) 0.18522(14) 0.0459(4) Uani d D 1 O
H41 0.634(2) 0.564(2) 0.155(2) 0.055 Uiso d D 1 H
H42 0.644(2) 0.662(2) 0.224(2) 0.055 Uiso d D 1 H
O15 0.37782(13) 0.65604(14) 0.18686(13) 0.0435(3) Uani d D 1 O
H51 0.340(2) 0.676(2) 0.2230(18) 0.052 Uiso d D 1 H
H52 0.340(2) 0.666(2) 0.1200(13) 0.052 Uiso d D 1 H
O16 0.39560(12) 0.40605(12) 0.30433(12) 0.0379(3) Uani d D 1 O
H61 0.3542(18) 0.445(2) 0.3319(19) 0.045 Uiso d D 1 H
H62 0.3541(19) 0.3420(18) 0.2695(19) 0.045 Uiso d D 1 H
C1 0.59458(18) 1.0545(2) 0.08923(17) 0.0466(5) Uani d . 1 C
H1A 0.6549 0.9956 0.0987 0.056 Uiso calc R 1 H
H1B 0.6251 1.1210 0.1431 0.056 Uiso calc R 1 H
C2 0.4492(2) 0.89096(19) 0.02419(19) 0.0473(5) Uani d . 1 C
H2A 0.3874 0.8530 0.0367 0.057 Uiso calc R 1 H
H2B 0.5041 0.8259 0.0311 0.057 Uiso calc R 1 H
C3 0.54717(18) 0.89400(18) 0.57069(16) 0.0407(4) Uani d . 1 C
H3A 0.6009 0.8253 0.5943 0.049 Uiso calc R 1 H
H3B 0.5032 0.8923 0.6147 0.049 Uiso calc R 1 H
C4 0.38988(17) 0.98316(19) 0.41127(17) 0.0405(4) Uani d . 1 C
H4A 0.3398 0.9847 0.4491 0.049 Uiso calc R 1 H
H4B 0.3442 0.9716 0.3334 0.049 Uiso calc R 1 H
N1 0.47084(13) 0.87697(14) 0.45325(13) 0.0354(3) Uani d . 1 N
H1C 0.4321 0.8048 0.4452 0.042 Uiso calc R 1 H
H1D 0.5124 0.8711 0.4133 0.042 Uiso calc R 1 H
N2 0.50253(15) 0.98935(15) 0.10714(14) 0.0399(4) Uani d . 1 N
H2C 0.5306 0.9544 0.1745 0.048 Uiso calc R 1 H
H2D 0.4498 1.0458 0.1045 0.048 Uiso calc R 1 H

loop_
_atom_site_aniso_label
_atom_site_aniso_U_11
_atom_site_aniso_U_22
_atom_site_aniso_U_33
_atom_site_aniso_U_12
_atom_site_aniso_U_13
_atom_site_aniso_U_23
Zn 0.02868(12) 0.03594(12) 0.02783(12) -0.00031(7) 0.01027(9) -0.00016(7)
S1 0.0285(2) 0.03256(19) 0.02380(19) 0.00383(14) 0.01090(15) 0.00245(13)
S2 0.0287(2) 0.03223(19) 0.0280(2) 0.00045(14) 0.01241(16) 0.00281(14)
O1 0.0707(12) 0.0523(8) 0.0413(9) 0.0306(8) 0.0275(8) 0.0145(6)
O2 0.0384(8) 0.0850(11) 0.0310(7) -0.0178(7) 0.0158(6) -0.0164(7)
O3 0.0436(8) 0.0446(7) 0.0362(7) 0.0002(6) 0.0118(6) -0.0108(5)
O4 0.0533(9) 0.0507(8) 0.0535(9) 0.0164(6) 0.0370(8) 0.0216(6)
O5 0.0887(15) 0.0330(7) 0.0952(15) 0.0124(7) 0.0681(13) 0.0099(7)
O6 0.0492(8) 0.0446(7) 0.0340(7) 0.0102(6) 0.0210(6) 0.0123(5)
O7 0.0515(10) 0.1249(16) 0.0311(8) -0.0403(11) 0.0039(7) 0.0121(9)
O8 0.0459(9) 0.0370(7) 0.0807(11) 0.0022(6) 0.0407(9) 0.0014(7)
O11 0.0581(10) 0.0376(7) 0.0290(7) -0.0065(6) 0.0044(6) 0.0020(5)
O12 0.0483(9) 0.0692(10) 0.0367(8) 0.0244(7) 0.0218(7) 0.0149(7)
O13 0.0440(8) 0.0444(7) 0.0296(7) -0.0038(6) 0.0097(6) 0.0018(5)
O14 0.0490(9) 0.0479(8) 0.0522(9) -0.0144(6) 0.0321(8) -0.0175(6)
O15 0.0438(8) 0.0509(8) 0.0363(7) 0.0137(6) 0.0167(6) 0.0075(6)
O16 0.0377(7) 0.0367(6) 0.0432(7) -0.0046(5) 0.0204(6) -0.0051(5)
C1 0.0374(11) 0.0544(12) 0.0375(10) -0.0051(9) 0.0047(8) -0.0042(9)
C2 0.0458(12) 0.0428(10) 0.0546(13) -0.0057(8) 0.0217(10) 0.0108(8)
C3 0.0407(10) 0.0445(9) 0.0355(9) 0.0020(8) 0.0141(8) 0.0086(7)
C4 0.0278(9) 0.0527(11) 0.0346(10) -0.0012(7) 0.0063(7) -0.0013(7)
N1 0.0319(8) 0.0390(7) 0.0375(8) -0.0064(6) 0.0165(7) -0.0049(6)
N2 0.0382(9) 0.0559(9) 0.0274(7) 0.0152(7) 0.0152(7) 0.0108(6)

loop_
_atom_type_symbol
_atom_type_description
_atom_type_scat_dispersion_real
_atom_type_scat_dispersion_imag
_atom_type_scat_source
C C 0.0033 0.0016 'International Tables Vol C Tables 4.2.6.8 and 6.1.1.4'
H H 0.0000 0.0000 'International Tables Vol C Tables 4.2.6.8 and 6.1.1.4'
N N 0.0061 0.0033 'International Tables Vol C Tables 4.2.6.8 and 6.1.1.4'
O O 0.0106 0.0060 'International Tables Vol C Tables 4.2.6.8 and 6.1.1.4'
S S 0.1246 0.1234 'International Tables Vol C Tables 4.2.6.8 and 6.1.1.4'
Zn Zn 0.2839 1.4301 'International Tables Vol C Tables 4.2.6.8 and 6.1.1.4'

loop_
_geom_angle_atom_site_label_1
_geom_angle_atom_site_label_2
_geom_angle_atom_site_label_3
_geom_angle_site_symmetry_1
_geom_angle_site_symmetry_3
_geom_angle
O11 Zn O14 . . 88.36(6)
O11 Zn O16 . . 93.21(6)
O14 Zn O16 . . 178.25(6)
O11 Zn O12 . . 84.79(6)
O14 Zn O12 . . 93.90(7)
O16 Zn O12 . . 85.51(6)
O11 Zn O15 . . 93.00(6)
O14 Zn O15 . . 88.02(6)
O16 Zn O15 . . 92.64(6)
O12 Zn O15 . . 177.02(6)
O11 Zn O13 . . 176.77(5)
O14 Zn O13 . . 93.96(6)
O16 Zn O13 . . 84.44(6)
O12 Zn O13 . . 92.81(6)
O15 Zn O13 . . 89.33(6)
O1 S1 O4 . . 109.85(9)
O1 S1 O3 . . 110.41(9)
O4 S1 O3 . . 111.32(9)
O1 S1 O2 . . 109.80(11)
O4 S1 O2 . . 108.10(9)
O3 S1 O2 . . 107.30(9)
O5 S2 O7 . . 110.02(14)
O5 S2 O8 . . 108.61(10)
O7 S2 O8 . . 109.37(12)
O5 S2 O6 . . 111.15(10)
O7 S2 O6 . . 107.57(9)
O8 S2 O6 . . 110.11(9)
Zn O11 H11 . . 116.1(19)
Zn O11 H12 . . 116.0(18)
H11 O11 H12 . . 113(2)
Zn O12 H21 . . 115.8(17)
Zn O12 H22 . . 121.8(18)
H21 O12 H22 . . 106(2)
Zn O13 H31 . . 111.3(17)
Zn O13 H32 . . 124.7(17)
H31 O13 H32 . . 102.1(18)
Zn O14 H41 . . 117.7(18)
Zn O14 H42 . . 122.4(18)
H41 O14 H42 . . 105.4(19)
Zn O15 H51 . . 120.0(17)
Zn O15 H52 . . 119.5(17)
H51 O15 H52 . . 111(2)
Zn O16 H61 . . 120.9(16)
Zn O16 H62 . . 122.1(16)
H61 O16 H62 . . 104.1(18)
N2 C1 C2 . 3_675 110.19(17)
N2 C1 H1A . . 109.6
C2 C1 H1A 3_675 . 109.6
N2 C1 H1B . . 109.6
C2 C1 H1B 3_675 . 109.6
H1A C1 H1B . . 108.1
N2 C2 C1 . 3_675 110.48(16)
N2 C2 H2A . . 109.6
C1 C2 H2A 3_675 . 109.6
N2 C2 H2B . . 109.6
C1 C2 H2B 3_675 . 109.6
H2A C2 H2B . . 108.1
N1 C3 C4 . 3_676 111.05(15)
N1 C3 H3A . . 109.4
C4 C3 H3A 3_676 . 109.4
N1 C3 H3B . . 109.4
C4 C3 H3B 3_676 . 109.4
H3A C3 H3B . . 108.0
N1 C4 C3 . 3_676 110.28(16)
N1 C4 H4A . . 109.6
C3 C4 H4A 3_676 . 109.6
N1 C4 H4B . . 109.6
C3 C4 H4B 3_676 . 109.6
H4A C4 H4B . . 108.1
C3 N1 C4 . . 111.64(14)
C3 N1 H1C . . 109.3
C4 N1 H1C . . 109.3
C3 N1 H1D . . 109.3
C4 N1 H1D . . 109.3
H1C N1 H1D . . 108.0
C2 N2 C1 . . 111.98(16)
C2 N2 H2C . . 109.2
C1 N2 H2C . . 109.2
C2 N2 H2D . . 109.2
C1 N2 H2D . . 109.2
H2C N2 H2D . . 107.9

loop_
_geom_bond_atom_site_label_1
_geom_bond_atom_site_label_2
_geom_bond_site_symmetry_2
_geom_bond_distance
Zn O11 . 2.0549(14)
Zn O14 . 2.0571(15)
Zn O16 . 2.0942(14)
Zn O12 . 2.1089(14)
Zn O15 . 2.1222(14)
Zn O13 . 2.1268(14)
S1 O1 . 1.4531(15)
S1 O4 . 1.4661(14)
S1 O3 . 1.4694(13)
S1 O2 . 1.4779(15)
S2 O5 . 1.4503(15)
S2 O7 . 1.4598(17)
S2 O8 . 1.4655(15)
S2 O6 . 1.4688(13)
O11 H11 . 0.830(15)
O11 H12 . 0.827(15)
O12 H21 . 0.877(16)
O12 H22 . 0.849(16)
O13 H31 . 0.882(15)
O13 H32 . 0.872(15)
O14 H41 . 0.855(15)
O14 H42 . 0.863(16)
O15 H51 . 0.849(15)
O15 H52 . 0.830(16)
O16 H61 . 0.868(15)
O16 H62 . 0.876(15)
C1 N2 . 1.481(3)
C1 C2 3_675 1.498(3)
C1 H1A . 0.9700
C1 H1B . 0.9700
C2 N2 . 1.475(3)
C2 C1 3_675 1.498(3)
C2 H2A . 0.9700
C2 H2B . 0.9700
C3 N1 . 1.483(3)
C3 C4 3_676 1.508(3)
C3 H3A . 0.9700
C3 H3B . 0.9700
C4 N1 . 1.488(3)
C4 C3 3_676 1.508(3)
C4 H4A . 0.9700
C4 H4B . 0.9700
N1 H1C . 0.9000
N1 H1D . 0.9000
N2 H2C . 0.9000
N2 H2D . 0.9000

loop_
_geom_hbond_atom_site_label_D
_geom_hbond_atom_site_label_H
_geom_hbond_atom_site_label_A
_geom_hbond_site_symmetry_A
_geom_hbond_distance_DH
_geom_hbond_distance_HA
_geom_hbond_distance_DA
_geom_hbond_angle_DHA
O11 H11 O1 3_665 0.830(15) 1.872(17) 2.688(2) 167(3)
O11 H12 O8 2_545 0.827(15) 1.878(16) 2.7038(19) 177(3)
O12 H21 O7 3_666 0.877(16) 1.850(16) 2.697(2) 162(2)
O12 H22 O4 . 0.849(16) 1.906(16) 2.753(2) 176(3)
O13 H31 O5 3_666 0.882(15) 2.32(2) 3.073(3) 142.7(19)
O13 H31 O7 3_666 0.882(15) 2.461(18) 3.253(3) 150(2)
O13 H32 O3 2_655 0.872(15) 1.954(15) 2.821(2) 172(2)
O14 H41 O1 . 0.855(15) 1.855(16) 2.709(2) 176(2)
O14 H42 O4 2_655 0.863(16) 1.858(16) 2.711(2) 169(3)
O15 H51 O6 . 0.849(15) 1.888(16) 2.736(2) 177(3)
O15 H52 O3 3_665 0.830(16) 2.078(17) 2.896(2) 168(2)
O16 H61 O5 . 0.868(15) 1.855(16) 2.718(2) 173(2)
O16 H62 O6 2_545 0.876(15) 1.886(16) 2.7564(19) 172(2)
N1 H1C O7 . 0.90 1.94 2.759(2) 151
N1 H1C O6 . 0.90 2.54 3.243(2) 136
N1 H1D O2 2_655 0.90 1.89 2.766(2) 163
N2 H2C O2 2_655 0.90 1.85 2.737(2) 170
N2 H2D O8 2 0.90 1.83 2.724(2) 170
